data_4317510
loop_
_publ_author_name
'Yasuhiro Arikawa'
'Hiroyuki Kawaguchi'
'Kazuo Kashiwabara'
'Kazuyuki Tatsumi'

_publ_contact_author_address
;
      Research Center for Materials Science, Nagoya University,
      Furo-cho, Chikusa-ku, Nagoya 464-8602, Japan
;
_publ_contact_author_email ' i45100a@nucc.ccnagoya-u.ac.jp '
_publ_contact_author_fax ' 81-52-789-2943 '
_publ_contact_author_name ' Kazuyuki Tatsumi'
_publ_contact_author_phone ' 81-52-789-2474 '
_publ_section_title
;
 Trithiotungsten(VI) Complexes Having Phosphine-Thiolate Hybrid Ligands:
 Synthesis and Cluster Forming Reactions with CuBr, FeCl2, and
 [Fe(CH3CN)6](ClO4)2
;
_journal_name_full 'Inorganic Chemistry'
_journal_page_first 513
_journal_page_last 520
_journal_paper_doi 10.1021/ic010921q
_journal_volume 41
_journal_year 2002
_chemical_formula_moiety "'C42 H43 Br Cu2 N P3 S4 W "
_chemical_formula_sum 'C42 H43 Br Cu2 N P3 S4 W'
_chemical_formula_weight 1173.82
_space_group_IT_number 14
_symmetry_cell_setting monoclinic
_symmetry_Int_Tables_number 14
_symmetry_space_group_name_Hall '-P 2ybc'
_symmetry_space_group_name_H-M 'P 1 21/c 1'
_cell_angle_alpha 90
_cell_angle_beta 101.7941(7)
_cell_angle_gamma 90
_cell_formula_units_Z 4
_cell_length_a 17.845(1)
_cell_length_b 10.0916(1)
_cell_length_c 25.6060(6)
_cell_measurement_reflns_used 24662
_cell_measurement_temperature 173.2
_cell_measurement_theta_max 27.5
_cell_measurement_theta_min 2.5
_cell_volume 4513.9(3)
_computing_cell_refinement d*TREK
_computing_data_collection d*TREK
_computing_data_reduction 'teXsan Ver. 1.11'
_computing_publication_material 'teXsan Ver. 1.11'
_computing_structure_refinement 'teXsan Ver. 1.10'
_computing_structure_solution SHELXS86
_diffrn_measurement_device_type 'Quantum CCD/Rigaku AFC7'
_diffrn_radiation_type 'Mo K\a'
_diffrn_radiation_wavelength 0.7107
_diffrn_reflns_limit_h_max 22
_diffrn_reflns_limit_h_min 0
_diffrn_reflns_limit_k_max 11
_diffrn_reflns_limit_k_min 0
_diffrn_reflns_limit_l_max 30
_diffrn_reflns_limit_l_min -32
_diffrn_reflns_number 9862
_diffrn_reflns_theta_max 27.5
_exptl_absorpt_coefficient_mu 4.689
_exptl_absorpt_correction_type none
_exptl_crystal_colour dark-red
_exptl_crystal_density_diffrn 1.727
_exptl_crystal_density_method 'not measured'
_exptl_crystal_description prismatic
_exptl_crystal_size_max 0.250
_exptl_crystal_size_mid 0.200
_exptl_crystal_size_min 0.100
_refine_diff_density_max 2.80
_refine_diff_density_min -1.93
_refine_ls_extinction_method none
_refine_ls_goodness_of_fit_ref 1.585
_refine_ls_hydrogen_treatment noref
_refine_ls_number_parameters 487
_refine_ls_number_reflns 6519
_refine_ls_R_factor_gt 0.0399
_refine_ls_shift/su_max 0.0010
_refine_ls_structure_factor_coef F
_refine_ls_weighting_details 'w = 1/[\s^2^(Fo) + 0.00031|Fo|^2^]'
_refine_ls_weighting_scheme calc
_refine_ls_wR_factor_ref 0.0488
_reflns_number_gt 6519
_reflns_number_total 9862
_reflns_threshold_expression F^2^>2.0\s(F^2^)
_cod_data_source_file ic010921q_3.cif
_cod_data_source_block (dmsp)WS3Cu2(PPh3)2Br.CH3CN
_cod_original_cell_volume 4513.9(2)
_cod_original_formula_sum 'C42 H43 Br Cu2 N P3 S4 W '
_cod_database_code 4317510

loop_
_symmetry_equiv_pos_as_xyz
x,y,z
-x,1/2+y,1/2-z
-x,-y,-z
x,1/2-y,1/2+z

loop_
_atom_site_label
_atom_site_type_symbol
_atom_site_fract_x
_atom_site_fract_y
_atom_site_fract_z
_atom_site_U_iso_or_equiv
_atom_site_adp_type
_atom_site_occupancy
_atom_site_calc_flag
_atom_site_refinement_flags
_atom_site_disorder_assembly
_atom_site_disorder_group
W W -0.42509(2) -0.75546(3) -0.30668(1) 0.01479(7) Uani 1.00 d . . .
Br Br -0.23647(5) -1.00789(7) -0.26393(3) 0.0308(2) Uani 1.00 d . . .
Cu(1) Cu -0.32321(5) -0.90513(8) -0.34365(3) 0.0214(2) Uani 1.00 d . . .
Cu(2) Cu -0.28722(5) -0.73514(9) -0.24633(4) 0.0274(2) Uani 1.00 d . . .
S(1) S -0.4432(1) -0.9624(2) -0.33416(7) 0.0207(5) Uani 1.00 d . . .
S(2) S -0.3151(1) -0.6816(2) -0.33351(7) 0.0217(5) Uani 1.00 d . . .
S(3) S -0.3989(1) -0.7428(2) -0.21825(6) 0.0208(4) Uani 1.00 d . . .
S(4) S -0.4775(1) -0.5784(2) -0.36332(7) 0.0243(5) Uani 1.00 d . . .
P(1) P -0.5659(1) -0.7621(2) -0.30175(7) 0.0209(5) Uani 1.00 d . . .
P(2) P -0.2954(1) -0.9680(2) -0.42114(7) 0.0190(5) Uani 1.00 d . . .
P(3) P -0.1788(1) -0.6880(2) -0.18992(7) 0.0214(5) Uani 1.00 d . . .
N N -0.1159(6) -1.3755(9) -0.4181(4) 0.068(3) Uani 1.00 d . . .
C(1) C -0.5796(5) -0.5481(7) -0.3639(3) 0.032(2) Uani 1.00 d . . .
C(2) C -0.6028(5) -0.5960(7) -0.3142(3) 0.031(2) Uani 1.00 d . . .
C(3) C -0.6217(5) -0.8662(8) -0.3538(4) 0.037(3) Uani 1.00 d . . .
C(4) C -0.5931(5) -0.8169(8) -0.2407(4) 0.037(3) Uani 1.00 d . . .
C(5) C -0.3568(4) -0.8903(7) -0.4790(3) 0.022(2) Uani 1.00 d . . .
C(6) C -0.4290(5) -0.8503(9) -0.4743(3) 0.041(3) Uani 1.00 d . . .
C(7) C -0.4793(5) -0.7943(10) -0.5173(4) 0.047(3) Uani 1.00 d . . .
C(8) C -0.4580(5) -0.7787(8) -0.5655(3) 0.038(2) Uani 1.00 d . . .
C(9) C -0.3852(6) -0.8177(8) -0.5704(3) 0.039(3) Uani 1.00 d . . .
C(10) C -0.3343(5) -0.8711(8) -0.5269(3) 0.032(2) Uani 1.00 d . . .
C(11) C -0.3064(4) -1.1455(6) -0.4351(3) 0.021(2) Uani 1.00 d . . .
C(12) C -0.3013(5) -1.1975(8) -0.4841(3) 0.037(2) Uani 1.00 d . . .
C(13) C -0.3117(6) -1.3322(9) -0.4924(4) 0.054(3) Uani 1.00 d . . .
C(14) C -0.3288(6) -1.4155(8) -0.4542(5) 0.059(4) Uani 1.00 d . . .
C(15) C -0.3340(5) -1.3622(8) -0.4050(5) 0.055(3) Uani 1.00 d . . .
C(16) C -0.3216(5) -1.2272(7) -0.3955(4) 0.034(2) Uani 1.00 d . . .
C(17) C -0.1986(5) -0.9263(7) -0.4293(3) 0.026(2) Uani 1.00 d . . .
C(18) C -0.1440(5) -1.0217(8) -0.4336(3) 0.034(2) Uani 1.00 d . . .
C(19) C -0.0718(5) -0.983(1) -0.4405(4) 0.049(3) Uani 1.00 d . . .
C(20) C -0.0536(5) -0.851(1) -0.4410(4) 0.052(3) Uani 1.00 d . . .
C(21) C -0.1069(6) -0.7563(9) -0.4358(4) 0.049(3) Uani 1.00 d . . .
C(22) C -0.1786(5) -0.7932(8) -0.4296(3) 0.035(2) Uani 1.00 d . . .
C(23) C -0.0946(4) -0.6739(7) -0.2195(3) 0.023(2) Uani 1.00 d . . .
C(24) C -0.0935(5) -0.7346(7) -0.2682(3) 0.032(2) Uani 1.00 d . . .
C(25) C -0.0306(5) -0.7201(8) -0.2919(4) 0.040(3) Uani 1.00 d . . .
C(26) C 0.0312(5) -0.6446(9) -0.2674(4) 0.042(3) Uani 1.00 d . . .
C(27) C 0.0314(5) -0.5870(8) -0.2188(4) 0.037(3) Uani 1.00 d . . .
C(28) C -0.0311(5) -0.6005(8) -0.1946(3) 0.033(2) Uani 1.00 d . . .
C(29) C -0.1549(4) -0.8039(7) -0.1350(3) 0.023(2) Uani 1.00 d . . .
C(30) C -0.0826(5) -0.8488(8) -0.1149(3) 0.040(3) Uani 1.00 d . . .
C(31) C -0.0689(6) -0.9306(9) -0.0691(4) 0.053(3) Uani 1.00 d . . .
C(32) C -0.1272(6) -0.9626(8) -0.0444(3) 0.044(3) Uani 1.00 d . . .
C(33) C -0.1997(6) -0.9196(8) -0.0642(4) 0.046(3) Uani 1.00 d . . .
C(34) C -0.2139(5) -0.8415(7) -0.1098(4) 0.037(3) Uani 1.00 d . . .
C(35) C -0.1782(4) -0.5272(7) -0.1564(3) 0.024(2) Uani 1.00 d . . .
C(36) C -0.1624(5) -0.5094(7) -0.1019(3) 0.029(2) Uani 1.00 d . . .
C(37) C -0.1592(5) -0.3844(9) -0.0803(4) 0.044(3) Uani 1.00 d . . .
C(38) C -0.1718(6) -0.2745(9) -0.1129(5) 0.053(3) Uani 1.00 d . . .
C(39) C -0.1884(5) -0.2888(8) -0.1672(5) 0.048(3) Uani 1.00 d . . .
C(40) C -0.1930(5) -0.4155(8) -0.1894(3) 0.037(3) Uani 1.00 d . . .
C(41) C -0.1446(7) -1.395(1) -0.3234(4) 0.063(4) Uani 1.00 d . . .
C(42) C -0.1287(6) -1.3853(9) -0.3760(4) 0.043(3) Uani 1.00 d . . .
H(1) H -0.6102 -0.5936 -0.3942 0.0382 Uiso 1.00 calc . . .
H(2) H -0.5892 -0.4535 -0.3673 0.0382 Uiso 1.00 calc . . .
H(3) H -0.5813 -0.5388 -0.2845 0.0371 Uiso 1.00 calc . . .
H(4) H -0.6581 -0.5965 -0.3192 0.0371 Uiso 1.00 calc . . .
H(5) H -0.6103 -0.8425 -0.3880 0.0449 Uiso 1.00 calc . . .
H(6) H -0.6759 -0.8530 -0.3549 0.0449 Uiso 1.00 calc . . .
H(7) H -0.6087 -0.9585 -0.3461 0.0449 Uiso 1.00 calc . . .
H(8) H -0.6477 -0.8042 -0.2436 0.0445 Uiso 1.00 calc . . .
H(9) H -0.5653 -0.7658 -0.2109 0.0445 Uiso 1.00 calc . . .
H(10) H -0.5808 -0.9101 -0.2350 0.0445 Uiso 1.00 calc . . .
H(11) H -0.4448 -0.8614 -0.4405 0.0491 Uiso 1.00 calc . . .
H(12) H -0.5298 -0.7662 -0.5132 0.0566 Uiso 1.00 calc . . .
H(13) H -0.4933 -0.7409 -0.5957 0.0457 Uiso 1.00 calc . . .
H(14) H -0.3696 -0.8078 -0.6044 0.0472 Uiso 1.00 calc . . .
H(15) H -0.2828 -0.8947 -0.5303 0.0388 Uiso 1.00 calc . . .
H(16) H -0.2905 -1.1405 -0.5122 0.0449 Uiso 1.00 calc . . .
H(17) H -0.3068 -1.3692 -0.5266 0.0650 Uiso 1.00 calc . . .
H(18) H -0.3371 -1.5093 -0.4613 0.0709 Uiso 1.00 calc . . .
H(19) H -0.3463 -1.4189 -0.3773 0.0657 Uiso 1.00 calc . . .
H(20) H -0.3237 -1.1906 -0.3608 0.0412 Uiso 1.00 calc . . .
H(21) H -0.1562 -1.1151 -0.4317 0.0407 Uiso 1.00 calc . . .
H(22) H -0.0343 -1.0491 -0.4449 0.0587 Uiso 1.00 calc . . .
H(23) H -0.0029 -0.8238 -0.4450 0.0627 Uiso 1.00 calc . . .
H(24) H -0.0939 -0.6631 -0.4365 0.0583 Uiso 1.00 calc . . .
H(25) H -0.2156 -0.7257 -0.4254 0.0424 Uiso 1.00 calc . . .
H(26) H -0.1369 -0.7871 -0.2857 0.0385 Uiso 1.00 calc . . .
H(27) H -0.0300 -0.7632 -0.3257 0.0482 Uiso 1.00 calc . . .
H(28) H 0.0743 -0.6321 -0.2846 0.0506 Uiso 1.00 calc . . .
H(29) H 0.0756 -0.5365 -0.2012 0.0450 Uiso 1.00 calc . . .
H(30) H -0.0306 -0.5587 -0.1605 0.0396 Uiso 1.00 calc . . .
H(31) H -0.0407 -0.8246 -0.1319 0.0485 Uiso 1.00 calc . . .
H(32) H -0.0178 -0.9642 -0.0552 0.0631 Uiso 1.00 calc . . .
H(33) H -0.1170 -1.0166 -0.0124 0.0529 Uiso 1.00 calc . . .
H(34) H -0.2411 -0.9433 -0.0467 0.0557 Uiso 1.00 calc . . .
H(35) H -0.2658 -0.8126 -0.1244 0.0448 Uiso 1.00 calc . . .
H(36) H -0.1534 -0.5860 -0.0786 0.0354 Uiso 1.00 calc . . .
H(37) H -0.1480 -0.3735 -0.0418 0.0523 Uiso 1.00 calc . . .
H(38) H -0.1689 -0.1866 -0.0972 0.0637 Uiso 1.00 calc . . .
H(39) H -0.1969 -0.2114 -0.1901 0.0579 Uiso 1.00 calc . . .
H(40) H -0.2066 -0.4263 -0.2279 0.0444 Uiso 1.00 calc . . .
H(41) H -0.1932 -1.3529 -0.3228 0.0752 Uiso 1.00 calc . . .
H(42) H -0.1042 -1.3515 -0.2981 0.0752 Uiso 1.00 calc . . .
H(43) H -0.1470 -1.4878 -0.3138 0.0752 Uiso 1.00 calc . . .

loop_
_atom_site_aniso_label
_atom_site_aniso_U_11
_atom_site_aniso_U_22
_atom_site_aniso_U_33
_atom_site_aniso_U_12
_atom_site_aniso_U_13
_atom_site_aniso_U_23
W 0.0153(1) 0.0164(1) 0.0125(1) -0.0003(1) 0.00252(10) 0.0000(1)
Br 0.0242(4) 0.0383(4) 0.0282(4) 0.0049(3) 0.0017(3) 0.0112(3)
Cu(1) 0.0219(5) 0.0246(4) 0.0191(5) 0.0016(4) 0.0075(4) -0.0003(3)
Cu(2) 0.0170(5) 0.0447(6) 0.0189(5) -0.0064(4) 0.0002(4) 0.0001(4)
S(1) 0.022(1) 0.0190(8) 0.0223(10) -0.0022(7) 0.0070(8) -0.0035(7)
S(2) 0.020(1) 0.0253(9) 0.0205(10) -0.0020(7) 0.0049(8) 0.0048(7)
S(3) 0.0203(9) 0.0299(9) 0.0120(8) -0.0025(8) 0.0028(7) -0.0031(7)
S(4) 0.028(1) 0.0229(9) 0.0224(10) 0.0037(7) 0.0052(9) 0.0069(7)
P(1) 0.0164(10) 0.0229(9) 0.0239(10) 0.0004(7) 0.0054(8) -0.0015(7)
P(2) 0.020(1) 0.0230(9) 0.0151(9) 0.0028(7) 0.0054(8) 0.0027(7)
P(3) 0.016(1) 0.0286(10) 0.0190(10) -0.0018(8) 0.0026(8) 0.0014(7)
N 0.059(7) 0.079(6) 0.064(7) 0.010(5) 0.009(6) -0.014(5)
C(1) 0.025(5) 0.029(4) 0.040(5) 0.009(3) 0.004(4) 0.006(3)
C(2) 0.025(5) 0.032(4) 0.036(5) 0.005(3) 0.008(4) -0.006(3)
C(3) 0.020(5) 0.043(5) 0.048(6) 0.000(3) 0.003(4) -0.023(4)
C(4) 0.028(5) 0.037(5) 0.048(6) 0.000(4) 0.012(4) 0.006(4)
C(5) 0.023(4) 0.027(4) 0.018(4) 0.002(3) 0.006(3) 0.006(3)
C(6) 0.038(6) 0.060(6) 0.028(5) 0.014(4) 0.012(4) 0.018(4)
C(7) 0.031(6) 0.073(6) 0.035(5) 0.011(4) 0.002(4) 0.025(4)
C(8) 0.035(5) 0.041(5) 0.031(5) 0.001(4) -0.009(4) 0.017(3)
C(9) 0.051(6) 0.047(5) 0.020(4) -0.003(4) 0.006(4) 0.012(4)
C(10) 0.028(5) 0.043(5) 0.027(5) 0.001(4) 0.007(4) 0.008(3)
C(11) 0.013(4) 0.021(4) 0.027(4) 0.006(3) 0.000(3) 0.006(3)
C(12) 0.048(6) 0.032(4) 0.029(5) 0.012(4) -0.001(4) -0.007(3)
C(13) 0.054(7) 0.047(6) 0.051(6) 0.017(5) -0.014(5) -0.026(5)
C(14) 0.033(6) 0.022(5) 0.11(1) -0.006(4) -0.011(6) -0.008(5)
C(15) 0.028(6) 0.027(5) 0.106(10) 0.001(4) 0.007(6) 0.013(5)
C(16) 0.025(5) 0.026(5) 0.055(6) 0.003(3) 0.014(4) 0.004(3)
C(17) 0.027(5) 0.033(4) 0.018(4) 0.004(3) 0.006(3) 0.005(3)
C(18) 0.023(5) 0.045(5) 0.033(5) 0.005(4) 0.005(4) 0.001(4)
C(19) 0.025(5) 0.087(7) 0.033(5) 0.016(5) 0.000(4) -0.006(5)
C(20) 0.024(6) 0.089(8) 0.043(6) -0.014(5) 0.008(5) 0.004(5)
C(21) 0.037(6) 0.060(6) 0.048(6) -0.015(5) 0.006(5) 0.013(5)
C(22) 0.027(5) 0.040(5) 0.039(5) -0.002(3) 0.005(4) 0.007(4)
C(23) 0.016(4) 0.027(4) 0.026(4) 0.003(3) 0.003(3) 0.000(3)
C(24) 0.025(4) 0.045(5) 0.027(4) -0.009(4) 0.008(4) -0.008(4)
C(25) 0.034(5) 0.054(6) 0.036(5) -0.001(4) 0.016(4) -0.007(4)
C(26) 0.023(5) 0.054(5) 0.055(6) -0.001(4) 0.021(5) -0.002(4)
C(27) 0.017(5) 0.046(5) 0.050(6) -0.005(4) 0.007(4) -0.006(4)
C(28) 0.017(4) 0.038(4) 0.043(5) -0.009(3) 0.005(4) -0.006(4)
C(29) 0.022(4) 0.023(4) 0.023(4) -0.005(3) 0.002(3) -0.006(3)
C(30) 0.031(5) 0.052(5) 0.036(5) 0.001(4) 0.002(4) 0.014(4)
C(31) 0.044(7) 0.054(6) 0.052(6) 0.011(5) -0.006(5) 0.022(5)
C(32) 0.062(7) 0.038(5) 0.028(5) 0.001(4) -0.002(5) 0.009(4)
C(33) 0.068(8) 0.037(5) 0.041(6) -0.012(5) 0.026(5) 0.010(4)
C(34) 0.034(5) 0.031(4) 0.047(6) -0.004(3) 0.010(4) 0.011(4)
C(35) 0.014(4) 0.029(4) 0.030(4) 0.001(3) 0.008(3) -0.002(3)
C(36) 0.030(5) 0.032(4) 0.025(4) -0.003(3) 0.002(4) -0.001(3)
C(37) 0.035(6) 0.045(5) 0.049(6) 0.001(4) 0.003(5) -0.017(4)
C(38) 0.026(5) 0.049(6) 0.088(9) -0.006(4) 0.019(5) -0.023(5)
C(39) 0.034(6) 0.027(5) 0.091(9) 0.008(4) 0.030(6) 0.023(5)
C(40) 0.030(5) 0.045(5) 0.041(5) 0.010(4) 0.018(4) 0.016(4)
C(41) 0.071(8) 0.063(7) 0.048(7) -0.009(6) -0.004(6) 0.005(5)
C(42) 0.040(6) 0.048(5) 0.037(6) 0.004(4) -0.003(5) 0.000(4)

loop_
_atom_type_symbol
_atom_type_description
_atom_type_scat_dispersion_real
_atom_type_scat_dispersion_imag
_atom_type_scat_source
W W -0.849 6.872
;International Tables for Crystallography
(1992, Vol. C, Tables 4.2.6.8 and 6.1.1.1)
;
Br Br -0.290 2.459
;International Tables for Crystallography
(1992, Vol. C, Tables 4.2.6.8 and 6.1.1.1)
;
Cu Cu 0.320 1.265
;International Tables for Crystallography
(1992, Vol. C, Tables 4.2.6.8 and 6.1.1.1)
;
S S 0.125 0.123
;International Tables for Crystallography
(1992, Vol. C, Tables 4.2.6.8 and 6.1.1.1)
;
P P 0.102 0.094
;International Tables for Crystallography
(1992, Vol. C, Tables 4.2.6.8 and 6.1.1.1)
;
C C 0.003 0.002
;International Tables for Crystallography
(1992, Vol. C, Tables 4.2.6.8 and 6.1.1.1)
;
H H 0.000 0.000
;International Tables for Crystallography
(1992, Vol. C, Table 6.1.1.2)
;
N N 0.006 0.003
;International Tables for Crystallography
(1992, Vol. C, Tables 4.2.6.8 and 6.1.1.1)
;

loop_
_geom_angle_atom_site_label_1
_geom_angle_atom_site_label_2
_geom_angle_atom_site_label_3
_geom_angle
_geom_angle_site_symmetry_1
_geom_angle_site_symmetry_2
_geom_angle_site_symmetry_3
_geom_angle_publ_flag
Cu(1) W Cu(2) 68.36(3) . . 0_555 yes
Cu(1) W S(1) 54.53(5) . . 0_555 yes
Cu(1) W S(2) 53.36(5) . . 0_555 yes
Cu(1) W S(3) 112.09(5) . . 0_555 yes
Cu(1) W S(4) 114.85(5) . . 0_555 yes
Cu(1) W P(1) 138.70(4) . . 0_555 yes
Cu(2) W S(1) 108.62(5) . . 0_555 yes
Cu(2) W S(2) 53.53(5) . . 0_555 yes
Cu(2) W S(3) 54.56(5) . . 0_555 yes
Cu(2) W S(4) 120.35(5) . . 0_555 yes
Cu(2) W P(1) 141.96(5) . . 0_555 yes
S(1) W S(2) 106.60(7) . . 0_555 yes
S(1) W S(3) 111.49(6) . . 0_555 yes
S(1) W S(4) 120.31(6) . . 0_555 yes
S(1) W P(1) 84.80(6) . . 0_555 yes
S(2) W S(3) 105.54(6) . . 0_555 yes
S(2) W S(4) 80.19(6) . . 0_555 yes
S(2) W P(1) 157.45(6) . . 0_555 yes
S(3) W S(4) 123.72(6) . . 0_555 yes
S(3) W P(1) 87.42(6) . . 0_555 yes
S(4) W P(1) 77.26(6) . . 0_555 yes
W Cu(1) Br 107.12(4) . . 0_555 yes
W Cu(1) S(1) 52.07(5) . . 0_555 yes
W Cu(1) S(2) 55.40(5) . . 0_555 yes
W Cu(1) P(2) 139.78(6) . . 0_555 yes
Br Cu(1) S(1) 104.14(6) . . 0_555 yes
Br Cu(1) S(2) 107.56(6) . . 0_555 yes
Br Cu(1) P(2) 113.07(6) . . 0_555 yes
S(1) Cu(1) S(2) 106.20(7) . . 0_555 yes
S(1) Cu(1) P(2) 114.00(7) . . 0_555 yes
S(2) Cu(1) P(2) 111.30(7) . . 0_555 yes
W Cu(2) S(2) 56.36(5) . . 0_555 yes
W Cu(2) S(3) 53.37(5) . . 0_555 yes
W Cu(2) P(3) 170.34(7) . . 0_555 yes
S(2) Cu(2) S(3) 107.10(7) . . 0_555 yes
S(2) Cu(2) P(3) 125.54(8) . . 0_555 yes
S(3) Cu(2) P(3) 120.67(8) . . 0_555 yes
W S(1) Cu(1) 73.41(6) . . 0_555 yes
W S(2) Cu(1) 71.24(6) . . 0_555 yes
W S(2) Cu(2) 70.11(6) . . 0_555 yes
Cu(1) S(2) Cu(2) 82.60(6) . . 0_555 yes
W S(3) Cu(2) 72.07(6) . . 0_555 yes
W S(4) C(1) 113.3(3) . . 0_555 yes
W P(1) C(2) 107.1(3) . . 0_555 yes
W P(1) C(3) 112.1(3) . . 0_555 yes
W P(1) C(4) 119.4(3) . . 0_555 yes
C(2) P(1) C(3) 106.3(4) . . 0_555 yes
C(2) P(1) C(4) 106.5(4) . . 0_555 yes
C(3) P(1) C(4) 104.6(4) . . 0_555 yes
Cu(1) P(2) C(5) 113.2(2) . . 0_555 yes
Cu(1) P(2) C(11) 114.6(3) . . 0_555 yes
Cu(1) P(2) C(17) 115.0(2) . . 0_555 yes
C(5) P(2) C(11) 103.8(3) . . 0_555 yes
C(5) P(2) C(17) 103.4(3) . . 0_555 yes
C(11) P(2) C(17) 105.6(3) . . 0_555 yes
Cu(2) P(3) C(23) 115.5(2) . . 0_555 yes
Cu(2) P(3) C(29) 113.8(2) . . 0_555 yes
Cu(2) P(3) C(35) 114.6(2) . . 0_555 yes
C(23) P(3) C(29) 106.8(3) . . 0_555 yes
C(23) P(3) C(35) 101.4(3) . . 0_555 yes
C(29) P(3) C(35) 103.3(3) . . 0_555 yes
S(4) C(1) C(2) 112.6(5) . . 0_555 yes
P(1) C(2) C(1) 107.3(5) . . 0_555 yes
P(2) C(5) C(6) 118.0(6) . . 0_555 yes
P(2) C(5) C(10) 123.0(6) . . 0_555 yes
C(6) C(5) C(10) 119.0(7) . . 0_555 yes
C(5) C(6) C(7) 120.9(8) . . 0_555 yes
C(6) C(7) C(8) 120.3(9) . . 0_555 yes
C(7) C(8) C(9) 119.0(7) . . 0_555 yes
C(8) C(9) C(10) 120.5(8) . . 0_555 yes
C(5) C(10) C(9) 120.2(8) . . 0_555 yes
P(2) C(11) C(12) 121.6(6) . . 0_555 yes
P(2) C(11) C(16) 118.2(6) . . 0_555 yes
C(12) C(11) C(16) 120.1(7) . . 0_555 yes
C(11) C(12) C(13) 118.8(9) . . 0_555 yes
C(12) C(13) C(14) 122.3(9) . . 0_555 yes
C(13) C(14) C(15) 118.4(8) . . 0_555 yes
C(14) C(15) C(16) 119.9(10) . . 0_555 yes
C(11) C(16) C(15) 120.4(9) . . 0_555 yes
P(2) C(17) C(18) 122.9(6) . . 0_555 yes
P(2) C(17) C(22) 118.2(6) . . 0_555 yes
C(18) C(17) C(22) 118.9(8) . . 0_555 yes
C(17) C(18) C(19) 119.8(8) . . 0_555 yes
C(18) C(19) C(20) 120.1(9) . . 0_555 yes
C(19) C(20) C(21) 120.2(9) . . 0_555 yes
C(20) C(21) C(22) 120.3(8) . . 0_555 yes
C(17) C(22) C(21) 120.7(8) . . 0_555 yes
P(3) C(23) C(24) 120.1(6) . . 0_555 yes
P(3) C(23) C(28) 121.0(6) . . 0_555 yes
C(24) C(23) C(28) 118.9(7) . . 0_555 yes
C(23) C(24) C(25) 120.3(7) . . 0_555 yes
C(24) C(25) C(26) 120.1(8) . . 0_555 yes
C(25) C(26) C(27) 119.9(8) . . 0_555 yes
C(26) C(27) C(28) 120.6(8) . . 0_555 yes
C(23) C(28) C(27) 120.1(8) . . 0_555 yes
P(3) C(29) C(30) 124.1(6) . . 0_555 yes
P(3) C(29) C(34) 117.0(6) . . 0_555 yes
C(30) C(29) C(34) 118.7(7) . . 0_555 yes
C(29) C(30) C(31) 119.7(9) . . 0_555 yes
C(30) C(31) C(32) 120.3(9) . . 0_555 yes
C(31) C(32) C(33) 120.6(8) . . 0_555 yes
C(32) C(33) C(34) 119.5(9) . . 0_555 yes
C(29) C(34) C(33) 121.2(8) . . 0_555 yes
P(3) C(35) C(36) 124.7(6) . . 0_555 yes
P(3) C(35) C(40) 116.6(6) . . 0_555 yes
C(36) C(35) C(40) 118.7(7) . . 0_555 yes
C(35) C(36) C(37) 120.7(7) . . 0_555 yes
C(36) C(37) C(38) 120.4(9) . . 0_555 yes
C(37) C(38) C(39) 120.3(8) . . 0_555 yes
C(38) C(39) C(40) 119.6(8) . . 0_555 yes
C(35) C(40) C(39) 120.2(8) . . 0_555 yes
N C(42) C(41) 179(1) . . 0_555 yes

loop_
_geom_bond_atom_site_label_1
_geom_bond_atom_site_label_2
_geom_bond_distance
_geom_bond_site_symmetry_1
_geom_bond_site_symmetry_2
_geom_bond_publ_flag
W Cu(1) 2.6808(9) . . yes
W Cu(2) 2.6323(9) . . yes
W S(1) 2.206(2) . . yes
W S(2) 2.330(2) . . yes
W S(3) 2.220(2) . . yes
W S(4) 2.370(2) . . yes
W P(1) 2.543(2) . . yes
Br Cu(1) 2.519(1) . . yes
Cu(1) S(1) 2.278(2) . . yes
Cu(1) S(2) 2.272(2) . . yes
Cu(1) P(2) 2.233(2) . . yes
Cu(2) S(2) 2.251(2) . . yes
Cu(2) S(3) 2.254(2) . . yes
Cu(2) P(3) 2.216(2) . . yes
S(4) C(1) 1.844(8) . . yes
P(1) C(2) 1.805(8) . . yes
P(1) C(3) 1.824(8) . . yes
P(1) C(4) 1.815(9) . . yes
P(2) C(5) 1.830(7) . . yes
P(2) C(11) 1.829(7) . . yes
P(2) C(17) 1.831(8) . . yes
P(3) C(23) 1.821(8) . . yes
P(3) C(29) 1.811(8) . . yes
P(3) C(35) 1.834(7) . . yes
N C(42) 1.15(1) . . yes
C(1) C(2) 1.49(1) . . yes
C(5) C(6) 1.38(1) . . yes
C(5) C(10) 1.38(1) . . yes
C(6) C(7) 1.39(1) . . yes
C(7) C(8) 1.38(1) . . yes
C(8) C(9) 1.39(1) . . yes
C(9) C(10) 1.39(1) . . yes
C(11) C(12) 1.38(1) . . yes
C(11) C(16) 1.37(1) . . yes
C(12) C(13) 1.38(1) . . yes
C(13) C(14) 1.37(2) . . yes
C(14) C(15) 1.39(2) . . yes
C(15) C(16) 1.39(1) . . yes
C(17) C(18) 1.39(1) . . yes
C(17) C(22) 1.39(1) . . yes
C(18) C(19) 1.39(1) . . yes
C(19) C(20) 1.37(1) . . yes
C(20) C(21) 1.37(1) . . yes
C(21) C(22) 1.37(1) . . yes
C(23) C(24) 1.39(1) . . yes
C(23) C(28) 1.394(10) . . yes
C(24) C(25) 1.39(1) . . yes
C(25) C(26) 1.38(1) . . yes
C(26) C(27) 1.37(1) . . yes
C(27) C(28) 1.39(1) . . yes
C(29) C(30) 1.37(1) . . yes
C(29) C(34) 1.40(1) . . yes
C(30) C(31) 1.41(1) . . yes
C(31) C(32) 1.36(1) . . yes
C(32) C(33) 1.36(1) . . yes
C(33) C(34) 1.39(1) . . yes
C(35) C(36) 1.38(1) . . yes
C(35) C(40) 1.40(1) . . yes
C(36) C(37) 1.37(1) . . yes
C(37) C(38) 1.38(1) . . yes
C(38) C(39) 1.37(1) . . yes
C(39) C(40) 1.39(1) . . yes
C(41) C(42) 1.44(1) . . yes

loop_
_geom_contact_atom_site_label_1
_geom_contact_atom_site_label_2
_geom_contact_distance
_geom_contact_site_symmetry_1
_geom_contact_site_symmetry_2
_geom_contact_publ_flag
W Cu(1) 2.6808(9) . . ?
W Cu(2) 2.6323(9) . . ?
W P(1) 2.543(2) . . ?
Br Cu(1) 2.519(1) . . ?
N C(31) 3.43(1) . 2_555 ?
N C(30) 3.48(1) . 2_555 ?
N C(32) 3.59(1) . 4_575 ?
C(15) C(42) 3.59(1) . . ?
C(21) C(32) 3.51(1) . 4_565 ?

loop_
_geom_torsion_atom_site_label_1
_geom_torsion_atom_site_label_2
_geom_torsion_atom_site_label_3
_geom_torsion_atom_site_label_4
_geom_torsion
_geom_torsion_site_symmetry_1
_geom_torsion_site_symmetry_2
_geom_torsion_site_symmetry_3
_geom_torsion_site_symmetry_4
_geom_torsion_publ_flag
W Cu(1) S(2) Cu(2) -71.44(5) 0_555 79_1 5_555 55_5 yes
W Cu(1) P(2) C(5) -3.8(3) 0_555 79_1 5_555 55_5 yes
W Cu(1) P(2) C(11) 115.1(3) 0_555 79_1 5_555 55_5 yes
W Cu(1) P(2) C(17) -122.2(3) 0_555 79_1 5_555 55_5 yes
W Cu(2) S(2) Cu(1) 72.67(5) 0_555 79_1 5_555 55_5 yes
W Cu(2) P(3) C(23) 126.3(4) 0_555 79_1 5_555 55_5 yes
W Cu(2) P(3) C(29) -109.6(4) 0_555 79_1 5_555 55_5 yes
W Cu(2) P(3) C(35) 8.9(5) 0_555 79_1 5_555 55_5 yes
W S(1) Cu(1) Br -100.87(5) 0_555 79_1 5_555 55_5 yes
W S(1) Cu(1) S(2) 12.54(7) 0_555 79_1 5_555 55_5 yes
W S(1) Cu(1) P(2) 135.46(7) 0_555 79_1 5_555 55_5 yes
W S(2) Cu(1) Br 99.02(5) 0_555 79_1 5_555 55_5 yes
W S(2) Cu(1) S(1) -12.01(7) 0_555 79_1 5_555 55_5 yes
W S(2) Cu(1) P(2) -136.61(7) 0_555 79_1 5_555 55_5 yes
W S(2) Cu(2) S(3) 17.36(7) 0_555 79_1 5_555 55_5 yes
W S(2) Cu(2) P(3) 168.48(8) 0_555 79_1 5_555 55_5 yes
W S(3) Cu(2) S(2) -18.03(7) 0_555 79_1 5_555 55_5 yes
W S(3) Cu(2) P(3) -170.85(7) 0_555 79_1 5_555 55_5 yes
W S(4) C(1) C(2) -24.3(6) 0_555 79_1 5_555 55_5 yes
W P(1) C(2) C(1) -50.0(6) 0_555 79_1 5_555 55_5 yes
Br Cu(1) W Cu(2) -39.97(4) 0_555 79_1 5_555 55_5 yes
Br Cu(1) W S(1) 94.82(7) 0_555 79_1 5_555 55_5 yes
Br Cu(1) W S(2) -99.85(7) 0_555 79_1 5_555 55_5 yes
Br Cu(1) W S(3) -6.50(6) 0_555 79_1 5_555 55_5 yes
Br Cu(1) W S(4) -154.51(6) 0_555 79_1 5_555 55_5 yes
Br Cu(1) W P(1) 106.35(7) 0_555 79_1 5_555 55_5 yes
Br Cu(1) S(2) Cu(2) 27.58(7) 0_555 79_1 5_555 55_5 yes
Br Cu(1) P(2) C(5) 178.6(3) 0_555 79_1 5_555 55_5 yes
Br Cu(1) P(2) C(11) -62.6(3) 0_555 79_1 5_555 55_5 yes
Br Cu(1) P(2) C(17) 60.1(3) 0_555 79_1 5_555 55_5 yes
Cu(1) W Cu(2) S(2) -59.65(6) 0_555 79_1 5_555 55_5 yes
Cu(1) W Cu(2) S(3) 141.16(6) 0_555 79_1 5_555 55_5 yes
Cu(1) W Cu(2) P(3) -164.3(4) 0_555 79_1 5_555 55_5 yes
Cu(1) W S(2) Cu(2) 88.76(6) 0_555 79_1 5_555 55_5 yes
Cu(1) W S(3) Cu(2) -38.99(6) 0_555 79_1 5_555 55_5 yes
Cu(1) W S(4) C(1) -142.9(3) 0_555 79_1 5_555 55_5 yes
Cu(1) W P(1) C(2) 140.7(3) 0_555 79_1 5_555 55_5 yes
Cu(1) W P(1) C(3) 24.4(3) 0_555 79_1 5_555 55_5 yes
Cu(1) W P(1) C(4) -98.3(3) 0_555 79_1 5_555 55_5 yes
Cu(1) S(1) W Cu(2) 44.12(6) 0_555 79_1 5_555 55_5 yes
Cu(1) S(1) W S(2) -12.24(7) 0_555 79_1 5_555 55_5 yes
Cu(1) S(1) W S(3) 102.45(7) 0_555 79_1 5_555 55_5 yes
Cu(1) S(1) W S(4) -100.43(7) 0_555 79_1 5_555 55_5 yes
Cu(1) S(1) W P(1) -172.39(6) 0_555 79_1 5_555 55_5 yes
Cu(1) S(2) W Cu(2) -88.76(6) 0_555 79_1 5_555 55_5 yes
Cu(1) S(2) W S(1) 12.43(7) 0_555 79_1 5_555 55_5 yes
Cu(1) S(2) W S(3) -106.24(6) 0_555 79_1 5_555 55_5 yes
Cu(1) S(2) W S(4) 131.30(6) 0_555 79_1 5_555 55_5 yes
Cu(1) S(2) W P(1) 130.5(1) 0_555 79_1 5_555 55_5 yes
Cu(1) S(2) Cu(2) S(3) 90.03(7) 0_555 79_1 5_555 55_5 yes
Cu(1) S(2) Cu(2) P(3) -118.85(9) 0_555 79_1 5_555 55_5 yes
Cu(1) P(2) C(5) C(6) 26.4(7) 0_555 79_1 5_555 55_5 yes
Cu(1) P(2) C(5) C(10) -154.0(6) 0_555 79_1 5_555 55_5 yes
Cu(1) P(2) C(11) C(12) -171.4(6) 0_555 79_1 5_555 55_5 yes
Cu(1) P(2) C(11) C(16) 7.4(7) 0_555 79_1 5_555 55_5 yes
Cu(1) P(2) C(17) C(18) -115.1(6) 0_555 79_1 5_555 55_5 yes
Cu(1) P(2) C(17) C(22) 62.8(7) 0_555 79_1 5_555 55_5 yes
Cu(2) W Cu(1) S(1) -134.79(6) 0_555 79_1 5_555 55_5 yes
Cu(2) W Cu(1) S(2) 59.88(6) 0_555 79_1 5_555 55_5 yes
Cu(2) W Cu(1) P(2) 142.28(10) 0_555 79_1 5_555 55_5 yes
Cu(2) W S(4) C(1) 138.6(3) 0_555 79_1 5_555 55_5 yes
Cu(2) W P(1) C(2) -96.1(3) 0_555 79_1 5_555 55_5 yes
Cu(2) W P(1) C(3) 147.7(3) 0_555 79_1 5_555 55_5 yes
Cu(2) W P(1) C(4) 24.9(3) 0_555 79_1 5_555 55_5 yes
Cu(2) S(2) W S(1) 101.18(7) 0_555 79_1 5_555 55_5 yes
Cu(2) S(2) W S(3) -17.48(7) 0_555 79_1 5_555 55_5 yes
Cu(2) S(2) W S(4) -139.94(7) 0_555 79_1 5_555 55_5 yes
Cu(2) S(2) W P(1) -140.7(1) 0_555 79_1 5_555 55_5 yes
Cu(2) S(2) Cu(1) S(1) -83.45(7) 0_555 79_1 5_555 55_5 yes
Cu(2) S(2) Cu(1) P(2) 151.95(7) 0_555 79_1 5_555 55_5 yes
Cu(2) S(3) W S(1) -98.10(7) 0_555 79_1 5_555 55_5 yes
Cu(2) S(3) W S(2) 17.25(7) 0_555 79_1 5_555 55_5 yes
Cu(2) S(3) W S(4) 105.70(8) 0_555 79_1 5_555 55_5 yes
Cu(2) S(3) W P(1) 178.52(6) 0_555 79_1 5_555 55_5 yes
Cu(2) P(3) C(23) C(24) 22.0(7) 0_555 79_1 5_555 55_5 yes
Cu(2) P(3) C(23) C(28) -156.5(6) 0_555 79_1 5_555 55_5 yes
Cu(2) P(3) C(29) C(30) -140.0(6) 0_555 79_1 5_555 55_5 yes
Cu(2) P(3) C(29) C(34) 44.6(6) 0_555 79_1 5_555 55_5 yes
Cu(2) P(3) C(35) C(36) -124.4(6) 0_555 79_1 5_555 55_5 yes
Cu(2) P(3) C(35) C(40) 57.4(7) 0_555 79_1 5_555 55_5 yes
S(1) W Cu(1) S(2) -165.33(8) 0_555 79_1 5_555 55_5 yes
S(1) W Cu(1) P(2) -82.9(1) 0_555 79_1 5_555 55_5 yes
S(1) W Cu(2) S(2) -97.23(8) 0_555 79_1 5_555 55_5 yes
S(1) W Cu(2) S(3) 103.58(8) 0_555 79_1 5_555 55_5 yes
S(1) W Cu(2) P(3) 158.2(4) 0_555 79_1 5_555 55_5 yes
S(1) W S(4) C(1) -80.9(3) 0_555 79_1 5_555 55_5 yes
S(1) W P(1) C(2) 150.1(3) 0_555 79_1 5_555 55_5 yes
S(1) W P(1) C(3) 33.8(3) 0_555 79_1 5_555 55_5 yes
S(1) W P(1) C(4) -88.9(3) 0_555 79_1 5_555 55_5 yes
S(1) Cu(1) W S(2) 165.33(8) 0_555 79_1 5_555 55_5 yes
S(1) Cu(1) W S(3) -101.32(8) 0_555 79_1 5_555 55_5 yes
S(1) Cu(1) W S(4) 110.67(8) 0_555 79_1 5_555 55_5 yes
S(1) Cu(1) W P(1) 11.53(9) 0_555 79_1 5_555 55_5 yes
S(1) Cu(1) P(2) C(5) -62.7(3) 0_555 79_1 5_555 55_5 yes
S(1) Cu(1) P(2) C(11) 56.1(3) 0_555 79_1 5_555 55_5 yes
S(1) Cu(1) P(2) C(17) 178.8(3) 0_555 79_1 5_555 55_5 yes
S(2) W Cu(1) P(2) 82.4(1) 0_555 79_1 5_555 55_5 yes
S(2) W Cu(2) S(3) -159.19(8) 0_555 79_1 5_555 55_5 yes
S(2) W Cu(2) P(3) -104.6(4) 0_555 79_1 5_555 55_5 yes
S(2) W S(4) C(1) 175.5(3) 0_555 79_1 5_555 55_5 yes
S(2) W P(1) C(2) 28.2(3) 0_555 79_1 5_555 55_5 yes
S(2) W P(1) C(3) -88.1(3) 0_555 79_1 5_555 55_5 yes
S(2) W P(1) C(4) 149.2(3) 0_555 79_1 5_555 55_5 yes
S(2) Cu(1) W S(3) 93.35(7) 0_555 79_1 5_555 55_5 yes
S(2) Cu(1) W S(4) -54.66(8) 0_555 79_1 5_555 55_5 yes
S(2) Cu(1) W P(1) -153.80(9) 0_555 79_1 5_555 55_5 yes
S(2) Cu(1) P(2) C(5) 57.3(3) 0_555 79_1 5_555 55_5 yes
S(2) Cu(1) P(2) C(11) 176.2(2) 0_555 79_1 5_555 55_5 yes
S(2) Cu(1) P(2) C(17) -61.1(3) 0_555 79_1 5_555 55_5 yes
S(2) Cu(2) W S(3) 159.19(8) 0_555 79_1 5_555 55_5 yes
S(2) Cu(2) W S(4) 47.30(8) 0_555 79_1 5_555 55_5 yes
S(2) Cu(2) W P(1) 156.78(9) 0_555 79_1 5_555 55_5 yes
S(2) Cu(2) P(3) C(23) 28.3(3) 0_555 79_1 5_555 55_5 yes
S(2) Cu(2) P(3) C(29) 152.3(3) 0_555 79_1 5_555 55_5 yes
S(2) Cu(2) P(3) C(35) -89.1(3) 0_555 79_1 5_555 55_5 yes
S(3) W Cu(1) P(2) 175.75(10) 0_555 79_1 5_555 55_5 yes
S(3) W Cu(2) P(3) 54.6(4) 0_555 79_1 5_555 55_5 yes
S(3) W S(4) C(1) 73.3(3) 0_555 79_1 5_555 55_5 yes
S(3) W P(1) C(2) -98.0(3) 0_555 79_1 5_555 55_5 yes
S(3) W P(1) C(3) 145.7(3) 0_555 79_1 5_555 55_5 yes
S(3) W P(1) C(4) 23.0(3) 0_555 79_1 5_555 55_5 yes
S(3) Cu(2) W S(4) -111.89(8) 0_555 79_1 5_555 55_5 yes
S(3) Cu(2) W P(1) -2.41(9) 0_555 79_1 5_555 55_5 yes
S(3) Cu(2) P(3) C(23) 175.8(3) 0_555 79_1 5_555 55_5 yes
S(3) Cu(2) P(3) C(29) -60.1(3) 0_555 79_1 5_555 55_5 yes
S(3) Cu(2) P(3) C(35) 58.4(3) 0_555 79_1 5_555 55_5 yes
S(4) W Cu(1) P(2) 27.7(1) 0_555 79_1 5_555 55_5 yes
S(4) W Cu(2) P(3) -57.3(4) 0_555 79_1 5_555 55_5 yes
S(4) W P(1) C(2) 27.4(3) 0_555 79_1 5_555 55_5 yes
S(4) W P(1) C(3) -88.9(3) 0_555 79_1 5_555 55_5 yes
S(4) W P(1) C(4) 148.4(3) 0_555 79_1 5_555 55_5 yes
S(4) C(1) C(2) P(1) 47.7(7) 0_555 79_1 5_555 55_5 yes
P(1) W Cu(1) P(2) -71.4(1) 0_555 79_1 5_555 55_5 yes
P(1) W Cu(2) P(3) 52.2(4) 0_555 79_1 5_555 55_5 yes
P(1) W S(4) C(1) -4.8(3) 0_555 79_1 5_555 55_5 yes
P(2) C(5) C(6) C(7) 178.0(7) 0_555 79_1 5_555 55_5 yes
P(2) C(5) C(10) C(9) -176.5(6) 0_555 79_1 5_555 55_5 yes
P(2) C(11) C(12) C(13) 178.6(7) 0_555 79_1 5_555 55_5 yes
P(2) C(11) C(16) C(15) -177.0(6) 0_555 79_1 5_555 55_5 yes
P(2) C(17) C(18) C(19) -179.1(6) 0_555 79_1 5_555 55_5 yes
P(2) C(17) C(22) C(21) 179.8(7) 0_555 79_1 5_555 55_5 yes
P(3) C(23) C(24) C(25) -177.6(6) 0_555 79_1 5_555 55_5 yes
P(3) C(23) C(28) C(27) 177.6(6) 0_555 79_1 5_555 55_5 yes
P(3) C(29) C(30) C(31) -174.8(7) 0_555 79_1 5_555 55_5 yes
P(3) C(29) C(34) C(33) 173.7(7) 0_555 79_1 5_555 55_5 yes
P(3) C(35) C(36) C(37) -176.6(7) 0_555 79_1 5_555 55_5 yes
P(3) C(35) C(40) C(39) 175.6(7) 0_555 79_1 5_555 55_5 yes
C(1) C(2) P(1) C(3) 70.0(6) 0_555 79_1 5_555 55_5 yes
C(1) C(2) P(1) C(4) -178.9(6) 0_555 79_1 5_555 55_5 yes
C(5) P(2) C(11) C(12) -47.4(7) 0_555 79_1 5_555 55_5 yes
C(5) P(2) C(11) C(16) 131.3(6) 0_555 79_1 5_555 55_5 yes
C(5) P(2) C(17) C(18) 121.0(7) 0_555 79_1 5_555 55_5 yes
C(5) P(2) C(17) C(22) -61.0(7) 0_555 79_1 5_555 55_5 yes
C(5) C(6) C(7) C(8) 0(1) 0_555 79_1 5_555 55_5 yes
C(5) C(10) C(9) C(8) -2(1) 0_555 79_1 5_555 55_5 yes
C(6) C(5) P(2) C(11) -98.5(7) 0_555 79_1 5_555 55_5 yes
C(6) C(5) P(2) C(17) 151.4(7) 0_555 79_1 5_555 55_5 yes
C(6) C(5) C(10) C(9) 3(1) 0_555 79_1 5_555 55_5 yes
C(6) C(7) C(8) C(9) 0(1) 0_555 79_1 5_555 55_5 yes
C(7) C(6) C(5) C(10) -1(1) 0_555 79_1 5_555 55_5 yes
C(7) C(8) C(9) C(10) 0(1) 0_555 79_1 5_555 55_5 yes
C(10) C(5) P(2) C(11) 81.1(7) 0_555 79_1 5_555 55_5 yes
C(10) C(5) P(2) C(17) -29.0(7) 0_555 79_1 5_555 55_5 yes
C(11) P(2) C(17) C(18) 12.3(7) 0_555 79_1 5_555 55_5 yes
C(11) P(2) C(17) C(22) -169.8(6) 0_555 79_1 5_555 55_5 yes
C(11) C(12) C(13) C(14) -1(1) 0_555 79_1 5_555 55_5 yes
C(11) C(16) C(15) C(14) -1(1) 0_555 79_1 5_555 55_5 yes
C(12) C(11) P(2) C(17) 61.0(7) 0_555 79_1 5_555 55_5 yes
C(12) C(11) C(16) C(15) 1(1) 0_555 79_1 5_555 55_5 yes
C(12) C(13) C(14) C(15) 1(1) 0_555 79_1 5_555 55_5 yes
C(13) C(12) C(11) C(16) 0(1) 0_555 79_1 5_555 55_5 yes
C(13) C(14) C(15) C(16) 0(1) 0_555 79_1 5_555 55_5 yes
C(16) C(11) P(2) C(17) -120.2(6) 0_555 79_1 5_555 55_5 yes
C(17) C(18) C(19) C(20) -2(1) 0_555 79_1 5_555 55_5 yes
C(17) C(22) C(21) C(20) 1(1) 0_555 79_1 5_555 55_5 yes
C(18) C(17) C(22) C(21) -2(1) 0_555 79_1 5_555 55_5 yes
C(18) C(19) C(20) C(21) 1(1) 0_555 79_1 5_555 55_5 yes
C(19) C(18) C(17) C(22) 2(1) 0_555 79_1 5_555 55_5 yes
C(19) C(20) C(21) C(22) 0(1) 0_555 79_1 5_555 55_5 yes
C(23) P(3) C(29) C(30) -11.4(8) 0_555 79_1 5_555 55_5 yes
C(23) P(3) C(29) C(34) 173.2(6) 0_555 79_1 5_555 55_5 yes
C(23) P(3) C(35) C(36) 110.5(7) 0_555 79_1 5_555 55_5 yes
C(23) P(3) C(35) C(40) -67.8(7) 0_555 79_1 5_555 55_5 yes
C(23) C(24) C(25) C(26) 0(1) 0_555 79_1 5_555 55_5 yes
C(23) C(28) C(27) C(26) 0(1) 0_555 79_1 5_555 55_5 yes
C(24) C(23) P(3) C(29) -105.6(6) 0_555 79_1 5_555 55_5 yes
C(24) C(23) P(3) C(35) 146.6(6) 0_555 79_1 5_555 55_5 yes
C(24) C(23) C(28) C(27) 0(1) 0_555 79_1 5_555 55_5 yes
C(24) C(25) C(26) C(27) -2(1) 0_555 79_1 5_555 55_5 yes
C(25) C(24) C(23) C(28) 0(1) 0_555 79_1 5_555 55_5 yes
C(25) C(26) C(27) C(28) 2(1) 0_555 79_1 5_555 55_5 yes
C(28) C(23) P(3) C(29) 75.9(7) 0_555 79_1 5_555 55_5 yes
C(28) C(23) P(3) C(35) -32.0(7) 0_555 79_1 5_555 55_5 yes
C(29) P(3) C(35) C(36) -0.1(8) 0_555 79_1 5_555 55_5 yes
C(29) P(3) C(35) C(40) -178.3(6) 0_555 79_1 5_555 55_5 yes
C(29) C(30) C(31) C(32) 1(1) 0_555 79_1 5_555 55_5 yes
C(29) C(34) C(33) C(32) 1(1) 0_555 79_1 5_555 55_5 yes
C(30) C(29) P(3) C(35) 95.2(7) 0_555 79_1 5_555 55_5 yes
C(30) C(29) C(34) C(33) -1(1) 0_555 79_1 5_555 55_5 yes
C(30) C(31) C(32) C(33) -1(1) 0_555 79_1 5_555 55_5 yes
C(31) C(30) C(29) C(34) 0(1) 0_555 79_1 5_555 55_5 yes
C(31) C(32) C(33) C(34) 0(1) 0_555 79_1 5_555 55_5 yes
C(34) C(29) P(3) C(35) -80.2(6) 0_555 79_1 5_555 55_5 yes
C(35) C(36) C(37) C(38) 0(1) 0_555 79_1 5_555 55_5 yes
C(35) C(40) C(39) C(38) 2(1) 0_555 79_1 5_555 55_5 yes
C(36) C(35) C(40) C(39) -2(1) 0_555 79_1 5_555 55_5 yes
C(36) C(37) C(38) C(39) 0(1) 0_555 79_1 5_555 55_5 yes
C(37) C(36) C(35) C(40) 1(1) 0_555 79_1 5_555 55_5 yes
C(37) C(38) C(39) C(40) 0(1) 0_555 79_1 5_555 55_5 yes
C(37) C(38) C(39) C(40) 0(1) 0_555 79_1 5_555 55_5 yes
